data_7222380
loop_
_publ_author_name
'Kumar, Ashish'
'Kumar, Amit'
'Dubey, Mrigendra'
'Biswas, Arnab'
'Pandey, Shankar'

_publ_section_title
;
 Detection of Copper (II) and Aluminium (III) by a new bis-benzimidazole
 Schiff base in aqueous media via distinct routes
;
_journal_name_full 'RSC Adv.'
_journal_paper_doi 10.1039/C5RA18566A
_journal_year 2015
_chemical_absolute_configuration syn
_chemical_compound_source Synthesized
_chemical_formula_moiety 'C27 H13 N5 O, 2(C H4 O)'
_chemical_formula_sum 'C29 H21 N5 O3'
_chemical_formula_weight 487.508
_space_group_IT_number 142
_symmetry_cell_setting tetragonal
_symmetry_Int_Tables_number 142
_symmetry_space_group_name_Hall '-I 4bd 2c'
_symmetry_space_group_name_H-M 'I 41/a c d :2'
_atom_sites_solution_hydrogens geom
_atom_sites_solution_primary direct
_atom_sites_solution_secondary difmap
_audit_creation_method SHELXL-97
_audit_update_record
;
2014-12-15 deposited with the CCDC.
2015-09-30 downloaded from the CCDC.
;
_cell_angle_alpha 90.00
_cell_angle_beta 90.00
_cell_angle_gamma 90.00
_cell_formula_units_Z 16
_cell_length_a 28.2864(11)
_cell_length_b 28.2864(11)
_cell_length_c 13.3571(7)
_cell_measurement_temperature 293(2)
_cell_volume 10687.3(8)
_computing_cell_refinement CrysAlisPro
_computing_data_reduction SHELXL
_computing_molecular_graphics WingX
_computing_publication_material WingX
_computing_structure_refinement 'SHELXL-97 (Sheldrick, 1997)'
_computing_structure_solution SHELXL
_diffrn_ambient_temperature 293(2)
_diffrn_measured_fraction_theta_full 0.995
_diffrn_measured_fraction_theta_max 0.996
_diffrn_radiation_monochromator graphite
_diffrn_radiation_type CuK\a
_diffrn_radiation_wavelength 1.54184
_diffrn_reflns_av_R_equivalents 0.0489
_diffrn_reflns_av_sigmaI/netI 0.0263
_diffrn_reflns_limit_h_max 33
_diffrn_reflns_limit_h_min -32
_diffrn_reflns_limit_k_max 33
_diffrn_reflns_limit_k_min -32
_diffrn_reflns_limit_l_max 13
_diffrn_reflns_limit_l_min -15
_diffrn_reflns_number 12797
_diffrn_reflns_theta_full 66.27
_diffrn_reflns_theta_max 66.27
_diffrn_reflns_theta_min 3.12
_diffrn_source 'fine-focus sealed tube'
_exptl_absorpt_coefficient_mu 0.658
_exptl_absorpt_correction_T_max 0.9371
_exptl_absorpt_correction_T_min 0.8269
_exptl_absorpt_correction_type multi-scan
_exptl_absorpt_process_details 'SADABS, Bruker, 1997'
_exptl_crystal_colour Brown
_exptl_crystal_density_diffrn 1.212
_exptl_crystal_density_method 'not measured'
_exptl_crystal_description Block
_exptl_crystal_F_000 4064
_exptl_crystal_recrystallization_method 'DCM Methanol mixture'
_exptl_crystal_size_max 0.30
_exptl_crystal_size_mid 0.20
_exptl_crystal_size_min 0.10
_refine_diff_density_max 0.590
_refine_diff_density_min -0.520
_refine_diff_density_rms 0.061
_refine_ls_extinction_coef 0.00001(0)
_refine_ls_extinction_expression Fc^*^=kFc[1+0.001xFc^2^\l^3^/sin(2\q)]^-1/4^
_refine_ls_extinction_method SHELXL
_refine_ls_goodness_of_fit_ref 1.044
_refine_ls_hydrogen_treatment mixed
_refine_ls_matrix_type full
_refine_ls_number_parameters 185
_refine_ls_number_reflns 2335
_refine_ls_number_restraints 31
_refine_ls_restrained_S_all 1.077
_refine_ls_R_factor_all 0.0931
_refine_ls_R_factor_gt 0.0789
_refine_ls_shift/su_max 0.000
_refine_ls_shift/su_mean 0.000
_refine_ls_structure_factor_coef Fsqd
_refine_ls_weighting_details 'calc w=1/[\s^2^(Fo^2^)+(0.1257P)^2^+21.7595P] where P=(Fo^2^+2Fc^2^)/3'
_refine_ls_weighting_scheme calc
_refine_ls_wR_factor_gt 0.2152
_refine_ls_wR_factor_ref 0.2301
_reflns_number_gt 1872
_reflns_number_total 2335
_reflns_threshold_expression >2sigma(I)
_cod_data_source_file c5ra18566a6.cif
_cod_data_source_block dsak-50_rep
_cod_original_cell_volume 10687.3(10)
_cod_original_sg_symbol_H-M 'I 41/a c d'
_cod_database_code 7222380

loop_
_symmetry_equiv_pos_as_xyz
'x, y, z'
'-y+1/4, x+3/4, z+1/4'
'-x, -y+1/2, z'
'y+1/4, -x+1/4, z+3/4'
'x, -y, -z+1/2'
'-x+1/2, y, -z'
'y+3/4, x+1/4, -z+1/4'
'-y+1/4, -x+1/4, -z+1/4'
'x+1/2, y+1/2, z+1/2'
'-y+3/4, x+5/4, z+3/4'
'-x+1/2, -y+1, z+1/2'
'y+3/4, -x+3/4, z+5/4'
'x+1/2, -y+1/2, -z+1'
'-x+1, y+1/2, -z+1/2'
'y+5/4, x+3/4, -z+3/4'
'-y+3/4, -x+3/4, -z+3/4'
'-x, -y, -z'
'y-1/4, -x-3/4, -z-1/4'
'x, y-1/2, -z'
'-y-1/4, x-1/4, -z-3/4'
'-x, y, z-1/2'
'x-1/2, -y, z'
'-y-3/4, -x-1/4, z-1/4'
'y-1/4, x-1/4, z-1/4'
'-x+1/2, -y+1/2, -z+1/2'
'y+1/4, -x-1/4, -z+1/4'
'x+1/2, y, -z+1/2'
'-y+1/4, x+1/4, -z-1/4'
'-x+1/2, y+1/2, z'
'x, -y+1/2, z+1/2'
'-y-1/4, -x+1/4, z+1/4'
'y+1/4, x+1/4, z+1/4'

loop_
_atom_site_label
_atom_site_type_symbol
_atom_site_fract_x
_atom_site_fract_y
_atom_site_fract_z
_atom_site_U_iso_or_equiv
_atom_site_adp_type
_atom_site_occupancy
_atom_site_symmetry_multiplicity
_atom_site_calc_flag
_atom_site_refinement_flags
N1B N 0.37867(8) 0.56788(10) 0.53033(17) 0.0413(7) Uani 1 1 d .
H1B H 0.3839 0.5405 0.5560 0.050 Uiso 1 1 calc R
N N 0.33934(9) 0.62714(9) 0.45784(18) 0.0413(7) Uani 1 1 d .
C C 0.2500 0.58050(14) 0.5000 0.0353(9) Uani 1 2 d S
H0 H 0.2500 0.6134 0.5000 0.042 Uiso 1 2 calc SR
C1 C 0.29271(10) 0.55629(10) 0.49723(18) 0.0363(7) Uani 1 1 d .
C2 C 0.2500 0.48217(15) 0.5000 0.0426(11) Uani 1 2 d S
C3 C 0.29277(11) 0.50695(11) 0.49829(19) 0.0400(7) Uani 1 1 d .
H3 H 0.3213 0.4906 0.4979 0.048 Uiso 1 1 calc R
C2AA C 0.41098(11) 0.60374(12) 0.5187(2) 0.0440(8) Uani 1 1 d .
C3AA C 0.33684(10) 0.58383(11) 0.49356(19) 0.0372(7) Uani 1 1 d .
C4AA C 0.38626(11) 0.64052(12) 0.4717(2) 0.0441(8) Uani 1 1 d .
C5AA C 0.40942(13) 0.68263(13) 0.4478(3) 0.0559(9) Uani 1 1 d .
H5AA H 0.3938 0.7072 0.4155 0.067 Uiso 1 1 calc R
C6AA C 0.45838(12) 0.60779(15) 0.5451(3) 0.0571(10) Uani 1 1 d .
H6AA H 0.4744 0.5833 0.5769 0.069 Uiso 1 1 calc R
N3 N 0.2500 0.43262(16) 0.5000 0.0763(17) Uani 1 2 d S
C8AA C 0.48044(14) 0.64986(17) 0.5218(3) 0.0688(12) Uani 1 1 d .
H8AA H 0.5121 0.6539 0.5384 0.083 Uiso 1 1 calc R
C9AA C 0.45643(14) 0.68632(15) 0.4740(3) 0.0662(11) Uani 1 1 d .
H9AA H 0.4726 0.7141 0.4593 0.079 Uiso 1 1 calc R
C5 C 0.2744(3) 0.4042(3) 0.5105(4) 0.0467(15) Uani 0.50 1 d PU
O1 O 0.40699(9) 0.47819(10) 0.5789(2) 0.0713(9) Uani 1 1 d .
C20A C 0.43921(14) 0.45946(15) 0.5098(3) 0.0658(11) Uani 1 1 d .
H20A H 0.4457 0.4826 0.4589 0.099 Uiso 1 1 calc R
H20B H 0.4260 0.4317 0.4795 0.099 Uiso 1 1 calc R
H20C H 0.4680 0.4513 0.5435 0.099 Uiso 1 1 calc R
O1A O 0.31717(19) 0.36063(19) 0.5245(4) 0.0609(13) Uani 0.50 1 d P
C23 C 0.2500 0.2547(2) 0.5000 0.0793(18) Uani 1 2 d SU
C22 C 0.2919(2) 0.27852(18) 0.5172(3) 0.0993(18) Uani 1 1 d U
C21 C 0.2912(4) 0.3280(2) 0.5169(4) 0.143(3) Uani 1 1 d U
C24 C 0.2500 0.3530(3) 0.5000 0.168(5) Uani 1 2 d SU
H1C H 0.3977(15) 0.4544(16) 0.620(4) 0.080(13) Uiso 1 1 d .

loop_
_atom_site_aniso_label
_atom_site_aniso_U_11
_atom_site_aniso_U_22
_atom_site_aniso_U_33
_atom_site_aniso_U_23
_atom_site_aniso_U_13
_atom_site_aniso_U_12
N1B 0.0418(14) 0.0538(15) 0.0284(12) 0.0099(11) 0.0042(10) 0.0082(11)
N 0.0450(14) 0.0466(15) 0.0322(13) 0.0046(10) -0.0037(10) -0.0005(11)
C 0.049(2) 0.036(2) 0.0210(17) 0.000 -0.0044(16) 0.000
C1 0.0468(17) 0.0433(16) 0.0187(13) 0.0017(11) -0.0016(11) 0.0032(12)
C2 0.071(3) 0.039(2) 0.0175(19) 0.000 0.0046(17) 0.000
C3 0.0561(19) 0.0439(17) 0.0201(13) 0.0019(11) 0.0036(12) 0.0079(13)
C2AA 0.0413(16) 0.062(2) 0.0291(14) 0.0050(13) 0.0049(12) 0.0043(14)
C3AA 0.0417(16) 0.0494(17) 0.0206(13) 0.0024(12) -0.0003(11) 0.0052(12)
C4AA 0.0456(17) 0.0541(18) 0.0325(15) -0.0014(13) 0.0015(12) -0.0017(14)
C5AA 0.057(2) 0.054(2) 0.057(2) 0.0025(16) 0.0004(16) -0.0075(16)
C6AA 0.0422(18) 0.084(3) 0.0454(18) 0.0050(17) 0.0031(15) 0.0057(17)
N3 0.162(6) 0.038(2) 0.028(2) 0.000 0.023(3) 0.000
C8AA 0.0440(19) 0.098(3) 0.064(2) 0.000(2) 0.0032(17) -0.008(2)
C9AA 0.056(2) 0.072(3) 0.070(3) 0.000(2) 0.0050(19) -0.0151(19)
C5 0.066(4) 0.055(4) 0.019(3) -0.003(3) 0.001(3) 0.005(3)
O1 0.0682(17) 0.0709(17) 0.0749(18) 0.0401(15) 0.0384(14) 0.0293(13)
C20A 0.066(2) 0.080(3) 0.051(2) 0.0163(19) 0.0190(18) 0.018(2)
O1A 0.068(3) 0.061(3) 0.053(3) -0.006(2) -0.001(2) -0.010(2)
C23 0.149(6) 0.049(3) 0.040(3) 0.000 0.003(3) 0.000
C22 0.184(6) 0.076(3) 0.038(2) -0.007(2) 0.014(3) -0.030(3)
C21 0.313(10) 0.075(3) 0.042(2) -0.018(3) 0.047(4) -0.077(5)
C24 0.423(16) 0.039(4) 0.041(4) 0.000 0.075(7) 0.000

loop_
_atom_type_symbol
_atom_type_description
_atom_type_scat_dispersion_real
_atom_type_scat_dispersion_imag
_atom_type_scat_source
C C 0.0181 0.0091 'International Tables Vol C Tables 4.2.6.8 and 6.1.1.4'
H H 0.0000 0.0000 'International Tables Vol C Tables 4.2.6.8 and 6.1.1.4'
N N 0.0311 0.0180 'International Tables Vol C Tables 4.2.6.8 and 6.1.1.4'
O O 0.0492 0.0322 'International Tables Vol C Tables 4.2.6.8 and 6.1.1.4'

loop_
_geom_angle_atom_site_label_1
_geom_angle_atom_site_label_2
_geom_angle_atom_site_label_3
_geom_angle
_geom_angle_site_symmetry_1
_geom_angle_site_symmetry_3
C3AA N1B C2AA 107.1(2) . .
C3AA N C4AA 104.8(2) . .
C1 C C1 120.9(4) 6_556 .
C C1 C3 119.6(3) . .
C C1 C3AA 118.5(3) . .
C3 C1 C3AA 121.9(3) . .
C3 C2 C3 119.8(4) . 6_556
C3 C2 N3 120.08(19) . .
C3 C2 N3 120.08(19) 6_556 .
C1 C3 C2 120.0(3) . .
N1B C2AA C6AA 132.3(3) . .
N1B C2AA C4AA 105.5(3) . .
C6AA C2AA C4AA 122.2(3) . .
N C3AA N1B 113.2(3) . .
N C3AA C1 123.4(3) . .
N1B C3AA C1 123.4(3) . .
N C4AA C5AA 130.4(3) . .
N C4AA C2AA 109.5(3) . .
C5AA C4AA C2AA 120.1(3) . .
C9AA C5AA C4AA 117.3(3) . .
C8AA C6AA C2AA 116.7(4) . .
C5 N3 C5 82.3(8) 6_556 .
C5 N3 C2 138.8(4) 6_556 .
C5 N3 C2 138.8(4) . .
C6AA C8AA C9AA 121.5(4) . .
C5AA C9AA C8AA 122.1(4) . .
N3 C5 C5 48.8(4) . 6_556
N3 C5 C24 112.9(6) . .
C5 C5 C24 64.1(3) 6_556 .
C22 C23 C22 121.6(7) . 6_556
C23 C22 C21 118.4(7) . .
O1A C21 C24 97.9(5) . .
O1A C21 C22 140.5(11) . .
C24 C21 C22 121.6(8) . .
C21 C24 C21 118.4(8) 6_556 .
C21 C24 C5 146.7(6) 6_556 .
C21 C24 C5 94.9(4) . .
C21 C24 C5 94.9(4) 6_556 6_556
C21 C24 C5 146.7(6) . 6_556
C5 C24 C5 51.8(6) . 6_556

loop_
_geom_bond_atom_site_label_1
_geom_bond_atom_site_label_2
_geom_bond_distance
_geom_bond_site_symmetry_2
N1B C3AA 1.358(4) .
N1B C2AA 1.374(4) .
N C3AA 1.317(4) .
N C4AA 1.392(4) .
C C1 1.389(3) 6_556
C C1 1.389(3) .
C1 C3 1.396(4) .
C1 C3AA 1.472(4) .
C2 C3 1.398(4) .
C2 C3 1.398(4) 6_556
C2 N3 1.402(6) .
C2AA C6AA 1.391(5) .
C2AA C4AA 1.402(5) .
C4AA C5AA 1.396(5) .
C5AA C9AA 1.379(5) .
C6AA C8AA 1.379(6) .
N3 C5 1.069(7) 6_556
N3 C5 1.069(7) .
C8AA C9AA 1.390(6) .
C5 C5 1.407(14) 6_556
C5 C24 1.610(4) .
O1 C20A 1.402(4) .
O1A C21 1.184(4) .
C23 C22 1.383(6) .
C23 C22 1.383(6) 6_556
C22 C21 1.399(7) .
C21 C24 1.382(10) .
C24 C21 1.382(10) 6_556
C24 C5 1.610(10) 6_556
